data_4063010
_journal_name_full Organometallics
_journal_year 2004
_chemical_formula_sum 'C31 H55 Cl2 N2 P2 Ti2'
_chemical_formula_weight 684.41
_space_group_IT_number 14
_symmetry_cell_setting monoclinic
_symmetry_space_group_name_Hall '-P 2ybc'
_symmetry_space_group_name_H-M 'P 1 21/c 1'
_cell_angle_alpha 90.00
_cell_angle_beta 114.213(8)
_cell_angle_gamma 90.00
_cell_formula_units_Z 4
_cell_length_a 17.100(8)
_cell_length_b 11.452(5)
_cell_length_c 19.780(10)
_cell_measurement_temperature 293(2)
_cell_volume 3533(3)
_diffrn_ambient_temperature 293(2)
_exptl_crystal_density_diffrn 1.287
_cod_original_sg_symbol_H-M 'P 21/c'
_cod_database_code 4063010

loop_
_symmetry_equiv_pos_as_xyz
'x, y, z'
'-x, y+1/2, -z+1/2'
'-x, -y, -z'
'x, -y-1/2, z-1/2'

loop_
_atom_site_label
_atom_site_type_symbol
_atom_site_fract_x
_atom_site_fract_y
_atom_site_fract_z
_atom_site_U_iso_or_equiv
_atom_site_adp_type
_atom_site_occupancy
_atom_site_symmetry_multiplicity
_atom_site_calc_flag
_atom_site_refinement_flags
_atom_site_disorder_assembly
_atom_site_disorder_group
Ti1 Ti 0.33066(3) 0.06618(4) 0.26058(3) 0.03476(15) Uani 1 1 d . . .
Ti2 Ti 0.19585(3) -0.02947(4) 0.15166(2) 0.03402(15) Uani 1 1 d . . .
Cl1 Cl 0.31387(6) 0.17191(7) 0.35740(4) 0.0596(2) Uani 1 1 d . . .
Cl2 Cl 0.05342(4) 0.02465(6) 0.13155(4) 0.0507(2) Uani 1 1 d . . .
P1 P 0.23754(5) -0.14694(6) 0.32105(4) 0.03799(19) Uani 1 1 d . . .
P2 P 0.21564(5) 0.25982(6) 0.12605(4) 0.03942(19) Uani 1 1 d . . .
N1 N 0.25335(13) -0.06682(17) 0.26053(11) 0.0334(5) Uani 1 1 d . . .
N2 N 0.24396(13) 0.13460(17) 0.16586(11) 0.0344(5) Uani 1 1 d . . .
C1 C 0.48263(19) 0.1001(3) 0.3314(2) 0.0656(9) Uani 1 1 d . . .
H1A H 0.5088 0.1370 0.3803 0.079 Uiso 1 1 calc R . .
C2 C 0.47097(19) -0.0193(3) 0.3177(2) 0.0670(10) Uani 1 1 d . . .
H2A H 0.4882 -0.0806 0.3556 0.080 Uiso 1 1 calc R . .
C3 C 0.4431(2) -0.0373(3) 0.2422(2) 0.0653(10) Uani 1 1 d . . .
H3A H 0.4371 -0.1133 0.2178 0.078 Uiso 1 1 calc R . .
C4 C 0.4383(2) 0.0708(4) 0.2087(2) 0.0678(10) Uani 1 1 d . . .
H4A H 0.4270 0.0841 0.1566 0.081 Uiso 1 1 calc R . .
C5 C 0.46203(18) 0.1553(3) 0.2639(2) 0.0647(10) Uani 1 1 d . . .
H5A H 0.4701 0.2385 0.2571 0.078 Uiso 1 1 calc R . .
C6 C 0.1286(2) -0.1394(3) 0.03730(16) 0.0567(9) Uani 1 1 d . . .
H6A H 0.0688 -0.1325 0.0013 0.068 Uiso 1 1 calc R . .
C7 C 0.1984(3) -0.0806(3) 0.03485(18) 0.0652(10) Uani 1 1 d . . .
H7A H 0.1960 -0.0251 -0.0037 0.078 Uiso 1 1 calc R . .
C8 C 0.2730(2) -0.1253(3) 0.0898(2) 0.0642(10) Uani 1 1 d . . .
H8A H 0.3316 -0.1072 0.0962 0.077 Uiso 1 1 calc R . .
C9 C 0.2495(2) -0.2132(3) 0.12605(17) 0.0591(9) Uani 1 1 d . . .
H9A H 0.2889 -0.2663 0.1633 0.071 Uiso 1 1 calc R . .
C10 C 0.1609(2) -0.2220(3) 0.09448(16) 0.0550(8) Uani 1 1 d . . .
H10A H 0.1272 -0.2820 0.1058 0.066 Uiso 1 1 calc R . .
C11 C 0.33680(19) -0.2112(3) 0.39044(15) 0.0494(8) Uani 1 1 d . . .
H11A H 0.3190 -0.2686 0.4181 0.059 Uiso 1 1 calc R . .
C12 C 0.3952(2) -0.1235(3) 0.44783(18) 0.0691(10) Uani 1 1 d . . .
H12A H 0.4452 -0.1632 0.4822 0.104 Uiso 1 1 calc R . .
H12B H 0.3646 -0.0893 0.4742 0.104 Uiso 1 1 calc R . .
H12C H 0.4123 -0.0633 0.4230 0.104 Uiso 1 1 calc R . .
C13 C 0.3837(2) -0.2799(3) 0.35127(18) 0.0619(9) Uani 1 1 d . . .
H13A H 0.4350 -0.3138 0.3877 0.093 Uiso 1 1 calc R . .
H13B H 0.3983 -0.2281 0.3201 0.093 Uiso 1 1 calc R . .
H13C H 0.3469 -0.3407 0.3216 0.093 Uiso 1 1 calc R . .
C14 C 0.1912(2) -0.0634(2) 0.37561(16) 0.0467(7) Uani 1 1 d . . .
H14A H 0.2366 -0.0101 0.4066 0.056 Uiso 1 1 calc R . .
C15 C 0.1690(2) -0.1387(3) 0.43026(18) 0.0652(9) Uani 1 1 d . . .
H15A H 0.1458 -0.0898 0.4569 0.098 Uiso 1 1 calc R . .
H15B H 0.2199 -0.1764 0.4646 0.098 Uiso 1 1 calc R . .
H15C H 0.1274 -0.1968 0.4032 0.098 Uiso 1 1 calc R . .
C16 C 0.1161(2) 0.0145(3) 0.32850(18) 0.0589(9) Uani 1 1 d . . .
H16A H 0.0955 0.0560 0.3601 0.088 Uiso 1 1 calc R . .
H16B H 0.0708 -0.0329 0.2943 0.088 Uiso 1 1 calc R . .
H16C H 0.1347 0.0693 0.3015 0.088 Uiso 1 1 calc R . .
C17 C 0.1706(2) -0.2766(2) 0.27784(16) 0.0474(7) Uani 1 1 d . . .
H17A H 0.1909 -0.3045 0.2410 0.057 Uiso 1 1 calc R . .
C18 C 0.1794(3) -0.3820(3) 0.32896(19) 0.0706(10) Uani 1 1 d . . .
H18A H 0.1421 -0.4436 0.3009 0.106 Uiso 1 1 calc R . .
H18B H 0.1638 -0.3589 0.3684 0.106 Uiso 1 1 calc R . .
H18C H 0.2376 -0.4091 0.3494 0.106 Uiso 1 1 calc R . .
C19 C 0.0761(2) -0.2483(3) 0.2342(2) 0.0657(9) Uani 1 1 d . . .
H19A H 0.0452 -0.3188 0.2133 0.099 Uiso 1 1 calc R . .
H19B H 0.0699 -0.1945 0.1951 0.099 Uiso 1 1 calc R . .
H19C H 0.0535 -0.2139 0.2667 0.099 Uiso 1 1 calc R . .
C20 C 0.1875(2) 0.2563(3) 0.02573(18) 0.0703(10) Uani 1 1 d . . .
H20A H 0.1822 0.3383 0.0104 0.084 Uiso 1 1 calc R . .
C21 C 0.1029(3) 0.2026(4) -0.0202(2) 0.0988(14) Uani 1 1 d . . .
H21A H 0.0934 0.2053 -0.0715 0.148 Uiso 1 1 calc R . .
H21B H 0.0583 0.2451 -0.0133 0.148 Uiso 1 1 calc R . .
H21C H 0.1025 0.1229 -0.0054 0.148 Uiso 1 1 calc R . .
C22 C 0.2624(3) 0.2077(3) 0.0104(2) 0.0853(12) Uani 1 1 d . . .
H22A H 0.2470 0.2074 -0.0420 0.128 Uiso 1 1 calc R . .
H22B H 0.2749 0.1295 0.0292 0.128 Uiso 1 1 calc R . .
H22C H 0.3120 0.2560 0.0345 0.128 Uiso 1 1 calc R . .
C23 C 0.30353(19) 0.3670(2) 0.15969(18) 0.0540(8) Uani 1 1 d . . .
H23A H 0.3548 0.3239 0.1637 0.065 Uiso 1 1 calc R . .
C24 C 0.3236(2) 0.4118(3) 0.2386(2) 0.0742(11) Uani 1 1 d . . .
H24A H 0.3702 0.4666 0.2531 0.111 Uiso 1 1 calc R . .
H24B H 0.3394 0.3473 0.2725 0.111 Uiso 1 1 calc R . .
H24C H 0.2738 0.4495 0.2392 0.111 Uiso 1 1 calc R . .
C25 C 0.2965(2) 0.4715(3) 0.1074(2) 0.0756(11) Uani 1 1 d . . .
H25A H 0.3455 0.5214 0.1301 0.113 Uiso 1 1 calc R . .
H25B H 0.2453 0.5149 0.0987 0.113 Uiso 1 1 calc R . .
H25C H 0.2945 0.4427 0.0611 0.113 Uiso 1 1 calc R . .
C26 C 0.1193(2) 0.3158(3) 0.1350(2) 0.0598(9) Uani 1 1 d . . .
H26A H 0.0727 0.2624 0.1062 0.072 Uiso 1 1 calc R . .
C27 C 0.0903(3) 0.4386(3) 0.1007(3) 0.0976(15) Uani 1 1 d . . .
H27A H 0.0393 0.4611 0.1066 0.146 Uiso 1 1 calc R . .
H27B H 0.0785 0.4366 0.0489 0.146 Uiso 1 1 calc R . .
H27C H 0.1350 0.4942 0.1254 0.146 Uiso 1 1 calc R . .
C28 C 0.1268(2) 0.3096(3) 0.2152(2) 0.0750(11) Uani 1 1 d . . .
H28A H 0.0750 0.3385 0.2170 0.113 Uiso 1 1 calc R . .
H28B H 0.1744 0.3564 0.2467 0.113 Uiso 1 1 calc R . .
H28C H 0.1358 0.2300 0.2319 0.113 Uiso 1 1 calc R . .
C29 C 0.4872(4) 0.5812(3) 0.5440(2) 0.0834(13) Uani 1 1 d . . .
H29A H 0.4786 0.6373 0.5742 0.100 Uiso 1 1 calc R . .
C30 C 0.4217(3) 0.5120(4) 0.5014(2) 0.0844(12) Uani 1 1 d . . .
H30A H 0.3680 0.5200 0.5023 0.101 Uiso 1 1 calc R . .
C31 C 0.4345(3) 0.4304(4) 0.4570(2) 0.0825(13) Uani 1 1 d . . .
H31A H 0.3895 0.3826 0.4274 0.099 Uiso 1 1 calc R . .

loop_
_atom_site_aniso_label
_atom_site_aniso_U_11
_atom_site_aniso_U_22
_atom_site_aniso_U_33
_atom_site_aniso_U_23
_atom_site_aniso_U_13
_atom_site_aniso_U_12
Ti1 0.0323(3) 0.0338(3) 0.0345(3) -0.0023(2) 0.0100(2) -0.0004(2)
Ti2 0.0406(3) 0.0296(3) 0.0289(3) -0.00307(19) 0.0113(2) -0.0023(2)
Cl1 0.0778(6) 0.0519(5) 0.0518(5) -0.0209(4) 0.0292(4) -0.0134(4)
Cl2 0.0384(4) 0.0532(4) 0.0522(4) 0.0039(3) 0.0102(3) -0.0031(3)
P1 0.0465(4) 0.0345(4) 0.0313(4) 0.0018(3) 0.0143(3) 0.0008(3)
P2 0.0381(4) 0.0325(4) 0.0453(4) 0.0053(3) 0.0147(3) 0.0026(3)
N1 0.0372(12) 0.0298(11) 0.0309(11) -0.0015(9) 0.0118(10) 0.0003(10)
N2 0.0360(12) 0.0300(12) 0.0358(12) -0.0018(9) 0.0133(10) -0.0017(9)
C1 0.0333(18) 0.079(3) 0.065(2) -0.0073(19) 0.0002(16) -0.0038(16)
C2 0.0365(18) 0.067(2) 0.088(3) 0.027(2) 0.0157(18) 0.0147(16)
C3 0.0406(19) 0.061(2) 0.095(3) -0.015(2) 0.028(2) 0.0060(16)
C4 0.0366(19) 0.104(3) 0.067(2) 0.008(2) 0.0248(17) 0.0026(19)
C5 0.0310(17) 0.056(2) 0.096(3) 0.013(2) 0.0150(18) -0.0058(15)
C6 0.068(2) 0.0535(19) 0.0328(16) -0.0160(14) 0.0049(15) -0.0021(17)
C7 0.117(3) 0.0452(19) 0.0433(19) -0.0080(15) 0.043(2) -0.008(2)
C8 0.071(2) 0.067(2) 0.066(2) -0.0317(19) 0.040(2) -0.0115(19)
C9 0.082(3) 0.0423(18) 0.0473(18) -0.0110(15) 0.0202(18) 0.0173(17)
C10 0.082(3) 0.0376(17) 0.0461(18) -0.0133(14) 0.0266(18) -0.0137(16)
C11 0.0571(19) 0.0479(18) 0.0369(16) 0.0109(13) 0.0128(14) 0.0091(15)
C12 0.066(2) 0.074(2) 0.0484(19) 0.0031(17) 0.0039(17) 0.0093(19)
C13 0.067(2) 0.0515(19) 0.063(2) 0.0068(16) 0.0233(18) 0.0131(17)
C14 0.0609(19) 0.0422(16) 0.0419(16) 0.0003(13) 0.0261(15) 0.0007(14)
C15 0.091(3) 0.066(2) 0.052(2) 0.0088(16) 0.0437(19) 0.0037(19)
C16 0.066(2) 0.057(2) 0.064(2) 0.0041(16) 0.0374(18) 0.0101(17)
C17 0.063(2) 0.0363(16) 0.0437(16) 0.0001(13) 0.0226(15) -0.0069(14)
C18 0.106(3) 0.0420(18) 0.068(2) 0.0023(16) 0.039(2) -0.0137(19)
C19 0.060(2) 0.059(2) 0.073(2) -0.0025(17) 0.0218(18) -0.0176(17)
C20 0.080(3) 0.067(2) 0.050(2) 0.0157(17) 0.0129(19) 0.007(2)
C21 0.099(3) 0.111(3) 0.064(2) 0.005(2) 0.011(2) -0.032(3)
C22 0.128(4) 0.082(3) 0.068(2) 0.010(2) 0.062(3) 0.009(3)
C23 0.0461(18) 0.0389(17) 0.077(2) 0.0112(15) 0.0256(16) 0.0021(14)
C24 0.074(3) 0.054(2) 0.086(3) -0.0171(19) 0.024(2) -0.0213(19)
C25 0.063(2) 0.049(2) 0.112(3) 0.025(2) 0.033(2) -0.0030(17)
C26 0.0436(19) 0.0433(18) 0.093(3) 0.0145(17) 0.0284(18) 0.0089(14)
C27 0.067(3) 0.064(2) 0.172(5) 0.048(3) 0.060(3) 0.033(2)
C28 0.077(3) 0.061(2) 0.112(3) 0.002(2) 0.064(2) 0.0106(19)
C29 0.142(4) 0.056(2) 0.071(3) -0.009(2) 0.062(3) -0.005(3)
C30 0.079(3) 0.101(3) 0.081(3) 0.021(3) 0.042(3) 0.001(3)
C31 0.102(4) 0.079(3) 0.051(2) -0.003(2) 0.016(2) -0.046(3)

loop_
_geom_bond_atom_site_label_1
_geom_bond_atom_site_label_2
_geom_bond_distance
_geom_bond_site_symmetry_2
_geom_bond_publ_flag
Ti1 N2 2.011(2) . ?
Ti1 N1 2.017(2) . ?
Ti1 Cl1 2.3806(12) . ?
Ti1 C3 2.409(3) . ?
Ti1 C2 2.402(3) . ?
Ti1 C1 2.425(3) . ?
Ti1 C4 2.447(3) . ?
Ti1 C5 2.444(3) . ?
Ti1 Ti2 2.6612(10) . ?
Ti2 N1 2.013(2) . ?
Ti2 N2 2.024(2) . ?
Ti2 Cl2 2.3832(14) . ?
Ti2 C8 2.401(3) . ?
Ti2 C7 2.401(3) . ?
Ti2 C9 2.430(3) . ?
Ti2 C6 2.427(3) . ?
Ti2 C10 2.438(3) . ?
P1 N1 1.617(2) . ?
P1 C14 1.846(3) . ?
P1 C11 1.843(3) . ?
P1 C17 1.856(3) . ?
P2 N2 1.612(2) . ?
P2 C23 1.841(3) . ?
P2 C26 1.842(3) . ?
P2 C20 1.840(4) . ?
C1 C5 1.386(5) . ?
C1 C2 1.392(5) . ?
C2 C3 1.384(5) . ?
C3 C4 1.390(5) . ?
C4 C5 1.388(5) . ?
C6 C10 1.402(4) . ?
C6 C7 1.390(5) . ?
C7 C8 1.390(5) . ?
C8 C9 1.388(5) . ?
C9 C10 1.386(5) . ?
C11 C13 1.540(4) . ?
C11 C12 1.538(4) . ?
C14 C16 1.528(4) . ?
C14 C15 1.548(4) . ?
C17 C19 1.523(4) . ?
C17 C18 1.542(4) . ?
C20 C21 1.489(5) . ?
C20 C22 1.536(5) . ?
C23 C24 1.541(5) . ?
C23 C25 1.553(4) . ?
C26 C27 1.552(4) . ?
C26 C28 1.540(5) . ?
C29 C30 1.350(6) . ?
C29 C31 1.352(6) 3_666 ?
C30 C31 1.360(6) . ?
C31 C29 1.352(6) 3_666 ?
